data_4078188
loop_
_publ_author_name
'Feller, Moran'
'Diskin-Posner, Yael'
'Shimon, Linda J. W.'
'Ben-Ari, Eyal'
'Milstein, David'

_publ_section_title
;
 N--H Activation by Rh(I) via Metal--Ligand Cooperation
;
_journal_issue 11
_journal_name_full Organometallics
_journal_page_first 4083
_journal_page_last 4101
_journal_paper_doi 10.1021/om300248r
_journal_volume 31
_journal_year 2012
_chemical_formula_moiety 'C25 H39 Cl2 N3 P Rh'
_chemical_formula_sum 'C25 H39 Cl2 N3 P Rh'
_chemical_formula_weight 586.37
_chemical_name_systematic
; 
 ? 
;
_space_group_IT_number 19
_symmetry_cell_setting orthorhombic
_symmetry_space_group_name_Hall 'P 2ac 2ab'
_symmetry_space_group_name_H-M 'P 21 21 21'
_atom_sites_solution_hydrogens geom
_atom_sites_solution_primary direct
_atom_sites_solution_secondary difmap
_audit_creation_method SHELXL-97
_cell_angle_alpha 90.00
_cell_angle_beta 90.00
_cell_angle_gamma 90.00
_cell_formula_units_Z 4
_cell_length_a 14.1476(5)
_cell_length_b 24.9498(9)
_cell_length_c 7.5796(3)
_cell_measurement_reflns_used 26018
_cell_measurement_temperature 120(2)
_cell_measurement_theta_max 28.268
_cell_measurement_theta_min 2.6875
_cell_volume 2675.45(17)
_computing_cell_refinement 'APEX 2'
_computing_data_collection 'APEX 2'
_computing_data_reduction 'APEX 2'
_computing_structure_refinement 'SHELXL-97 (Sheldrick, 1997)'
_computing_structure_solution 'SHELXS-97 (Sheldrick, 1990)'
_diffrn_ambient_temperature 120(2)
_diffrn_measured_fraction_theta_full 0.997
_diffrn_measured_fraction_theta_max 0.997
_diffrn_measurement_device_type 'Bruker APEX - II kappa CCD'
_diffrn_measurement_method 'omega and phi scans'
_diffrn_radiation_monochromator graphite
_diffrn_radiation_source 'fine-focus sealed tube'
_diffrn_radiation_type MoK\a
_diffrn_radiation_wavelength 0.71073
_diffrn_reflns_av_R_equivalents 0.0518
_diffrn_reflns_av_sigmaI/netI 0.0520
_diffrn_reflns_limit_h_max 17
_diffrn_reflns_limit_h_min -18
_diffrn_reflns_limit_k_max 33
_diffrn_reflns_limit_k_min -33
_diffrn_reflns_limit_l_max 10
_diffrn_reflns_limit_l_min -7
_diffrn_reflns_number 25465
_diffrn_reflns_theta_full 28.39
_diffrn_reflns_theta_max 28.39
_diffrn_reflns_theta_min 1.63
_exptl_absorpt_coefficient_mu 0.916
_exptl_absorpt_correction_T_max 0.9471
_exptl_absorpt_correction_T_min 0.6405
_exptl_absorpt_correction_type numerical
_exptl_absorpt_process_details 'Bruker APEX-2'
_exptl_crystal_colour red
_exptl_crystal_density_diffrn 1.456
_exptl_crystal_density_method 'not measured'
_exptl_crystal_description prism
_exptl_crystal_F_000 1216
_exptl_crystal_size_max 0.53
_exptl_crystal_size_mid 0.11
_exptl_crystal_size_min 0.06
_refine_diff_density_max 1.280
_refine_diff_density_min -0.877
_refine_diff_density_rms 0.081
_refine_ls_abs_structure_details 'Flack H D (1983), Acta Cryst. A39, 876-881'
_refine_ls_abs_structure_Flack 0.04(3)
_refine_ls_extinction_method none
_refine_ls_goodness_of_fit_ref 1.034
_refine_ls_hydrogen_treatment mixed
_refine_ls_matrix_type full
_refine_ls_number_parameters 330
_refine_ls_number_reflns 6691
_refine_ls_number_restraints 0
_refine_ls_restrained_S_all 1.034
_refine_ls_R_factor_all 0.0429
_refine_ls_R_factor_gt 0.0377
_refine_ls_shift/su_max 0.014
_refine_ls_shift/su_mean 0.001
_refine_ls_structure_factor_coef Fsqd
_refine_ls_weighting_details 'calc w=1/[\s^2^(Fo^2^)+(0.0346P)^2^+2.1978P] where P=(Fo^2^+2Fc^2^)/3'
_refine_ls_weighting_scheme calc
_refine_ls_wR_factor_gt 0.0858
_refine_ls_wR_factor_ref 0.0881
_reflns_number_gt 6136
_reflns_number_total 6691
_reflns_threshold_expression >2sigma(I)
_cod_data_source_file om300248r_si_001.cif
_cod_data_source_block complex_12
_cod_depositor_comments 'Adding value of _journal_page_last.'
_cod_original_sg_symbol_Hall P2ac2ab
_cod_original_sg_symbol_H-M P2(1)2(1)2(1)
_cod_database_code 4078188

loop_
_symmetry_equiv_pos_as_xyz
'x, y, z'
'x+1/2, -y+1/2, -z'
'-x, y+1/2, -z+1/2'
'-x+1/2, -y, z+1/2'

loop_
_atom_site_label
_atom_site_type_symbol
_atom_site_fract_x
_atom_site_fract_y
_atom_site_fract_z
_atom_site_U_iso_or_equiv
_atom_site_adp_type
_atom_site_occupancy
_atom_site_symmetry_multiplicity
_atom_site_calc_flag
_atom_site_refinement_flags
_atom_site_disorder_assembly
_atom_site_disorder_group
Rh1 Rh 0.918547(17) 0.138636(10) 0.11263(4) 0.02317(7) Uani 1 1 d . . .
N11 N 0.8561(2) 0.09279(11) 0.2915(5) 0.0286(7) Uani 1 1 d . B .
C12 C 0.9028(3) 0.06619(13) 0.4206(5) 0.0295(8) Uani 1 1 d . . .
C13 C 0.8538(3) 0.03578(16) 0.5430(6) 0.0399(10) Uani 1 1 d . B .
H13 H 0.8873 0.0160 0.6299 0.048 Uiso 1 1 calc R . .
C14 C 0.7564(3) 0.03413(15) 0.5390(6) 0.0433(11) Uani 1 1 d . . .
H14 H 0.7224 0.0145 0.6257 0.052 Uiso 1 1 calc R B .
C15 C 0.7092(3) 0.06112(15) 0.4086(7) 0.0446(12) Uani 1 1 d . B .
H15 H 0.6421 0.0603 0.4044 0.054 Uiso 1 1 calc R . .
C16 C 0.7594(3) 0.08970(15) 0.2827(7) 0.0449(12) Uani 1 1 d . . .
P1 P 1.04830(6) 0.10152(3) 0.20887(12) 0.01749(17) Uani 1 1 d . B .
C21 C 1.0080(3) 0.07281(14) 0.4208(5) 0.0288(8) Uani 1 1 d . B .
H21A H 1.0385 0.0375 0.4396 0.035 Uiso 1 1 calc R . .
H21B H 1.0269 0.0968 0.5188 0.035 Uiso 1 1 calc R . .
C22 C 1.1517(3) 0.14358(14) 0.2781(5) 0.0318(8) Uani 1 1 d . . .
C23 C 1.0888(2) 0.04096(11) 0.0802(4) 0.0231(7) Uani 1 1 d . . .
C24 C 1.2202(3) 0.11748(15) 0.4098(6) 0.0383(10) Uani 1 1 d . B .
H24A H 1.2685 0.1436 0.4447 0.057 Uiso 1 1 calc R . .
H24B H 1.2507 0.0865 0.3543 0.057 Uiso 1 1 calc R . .
H24C H 1.1852 0.1057 0.5144 0.057 Uiso 1 1 calc R . .
C25 C 1.2070(3) 0.16024(18) 0.1132(7) 0.0530(13) Uani 1 1 d . B .
H25A H 1.1631 0.1743 0.0245 0.080 Uiso 1 1 calc R . .
H25B H 1.2403 0.1291 0.0652 0.080 Uiso 1 1 calc R . .
H25C H 1.2529 0.1881 0.1445 0.080 Uiso 1 1 calc R . .
C26 C 1.1098(4) 0.19387(16) 0.3620(9) 0.0646(17) Uani 1 1 d . B .
H26A H 1.0832 0.1849 0.4777 0.097 Uiso 1 1 calc R . .
H26B H 1.0597 0.2081 0.2859 0.097 Uiso 1 1 calc R . .
H26C H 1.1594 0.2209 0.3763 0.097 Uiso 1 1 calc R . .
C27 C 1.1035(3) 0.05711(15) -0.1121(6) 0.0388(9) Uani 1 1 d . B .
H27A H 1.1567 0.0821 -0.1204 0.058 Uiso 1 1 calc R . .
H27B H 1.0461 0.0745 -0.1567 0.058 Uiso 1 1 calc R . .
H27C H 1.1169 0.0251 -0.1828 0.058 Uiso 1 1 calc R . .
C28 C 1.1766(2) 0.01293(14) 0.1525(6) 0.0318(9) Uani 1 1 d . B .
H28A H 1.1867 -0.0207 0.0884 0.048 Uiso 1 1 calc R . .
H28B H 1.1676 0.0053 0.2782 0.048 Uiso 1 1 calc R . .
H28C H 1.2317 0.0362 0.1372 0.048 Uiso 1 1 calc R . .
C29 C 1.0055(3) 0.00157(13) 0.0863(6) 0.0339(9) Uani 1 1 d . B .
H29A H 1.0177 -0.0283 0.0055 0.051 Uiso 1 1 calc R . .
H29B H 0.9475 0.0201 0.0507 0.051 Uiso 1 1 calc R . .
H29C H 0.9982 -0.0122 0.2066 0.051 Uiso 1 1 calc R . .
C31 C 0.7155(3) 0.1133(2) 0.1216(9) 0.0598(16) Uani 1 1 d . B .
H31A H 0.7054 0.0842 0.0351 0.072 Uiso 1 1 calc R A 3
H31B H 0.6526 0.1276 0.1541 0.072 Uiso 1 1 calc R A 3
N2 N 0.7688(3) 0.15625(18) 0.0344(7) 0.0220(11) Uani 0.678(8) 1 d P B 3
C32 C 0.7339(4) 0.20775(18) 0.1089(9) 0.0280(14) Uani 0.678(8) 1 d P B 3
H32A H 0.6654 0.2109 0.0842 0.034 Uiso 0.678(8) 1 calc PR B 3
H32B H 0.7661 0.2377 0.0478 0.034 Uiso 0.678(8) 1 calc PR B 3
C33 C 0.7495(5) 0.2136(2) 0.3062(11) 0.0390(17) Uani 0.678(8) 1 d P B 3
H33A H 0.7136 0.1859 0.3687 0.058 Uiso 0.678(8) 1 calc PR B 3
H33B H 0.7282 0.2491 0.3445 0.058 Uiso 0.678(8) 1 calc PR B 3
H33C H 0.8170 0.2095 0.3326 0.058 Uiso 0.678(8) 1 calc PR B 3
C34 C 0.7580(5) 0.1567(4) -0.1631(11) 0.0346(19) Uani 0.678(8) 1 d P B 3
H34A H 0.7887 0.1241 -0.2113 0.042 Uiso 0.678(8) 1 calc PR B 3
H34B H 0.7923 0.1881 -0.2105 0.042 Uiso 0.678(8) 1 calc PR B 3
C35 C 0.6571(4) 0.1586(3) -0.2289(9) 0.0417(17) Uani 0.678(8) 1 d P B 3
H35A H 0.6226 0.1273 -0.1851 0.063 Uiso 0.678(8) 1 calc PR B 3
H35B H 0.6569 0.1584 -0.3582 0.063 Uiso 0.678(8) 1 calc PR B 3
H35C H 0.6266 0.1914 -0.1862 0.063 Uiso 0.678(8) 1 calc PR B 3
N2A N 0.7757(7) 0.1728(4) 0.1047(16) 0.021(2) Uiso 0.322(8) 1 d P B 4
C32A C 0.7596(9) 0.2216(5) 0.214(2) 0.025(3) Uiso 0.322(8) 1 d P B 4
H32C H 0.6906 0.2273 0.2245 0.030 Uiso 0.322(8) 1 calc PR B 4
H32D H 0.7862 0.2528 0.1504 0.030 Uiso 0.322(8) 1 calc PR B 4
C33A C 0.8017(9) 0.2200(5) 0.397(2) 0.033(3) Uiso 0.322(8) 1 d P B 4
H33D H 0.7763 0.1891 0.4618 0.050 Uiso 0.322(8) 1 calc PR B 4
H33E H 0.7856 0.2530 0.4603 0.050 Uiso 0.322(8) 1 calc PR B 4
H33F H 0.8706 0.2167 0.3889 0.050 Uiso 0.322(8) 1 calc PR B 4
C34A C 0.7446(10) 0.1848(6) -0.0703(18) 0.039(3) Uiso 0.322(8) 1 d P B 4
H34C H 0.7789 0.2168 -0.1131 0.047 Uiso 0.322(8) 1 calc PR B 4
H34D H 0.6765 0.1938 -0.0667 0.047 Uiso 0.322(8) 1 calc PR B 4
C35A C 0.759(2) 0.1397(10) -0.200(4) 0.069(9) Uiso 0.322(8) 1 d P B 4
H35D H 0.8133 0.1179 -0.1625 0.104 Uiso 0.322(8) 1 calc PR B 4
H35E H 0.7718 0.1546 -0.3173 0.104 Uiso 0.322(8) 1 calc PR B 4
H35F H 0.7024 0.1173 -0.2043 0.104 Uiso 0.322(8) 1 calc PR B 4
N1 N 0.9726(2) 0.18811(11) -0.0807(4) 0.0261(7) Uani 1 1 d . B .
H1N H 0.987(2) 0.1704(12) -0.181(4) 0.000(7) Uiso 1 1 d . . .
C1 C 0.9670(2) 0.24206(12) -0.0950(5) 0.0241(7) Uani 1 1 d . . .
C2 C 0.9472(3) 0.27429(15) 0.0556(6) 0.0338(9) Uani 1 1 d . B .
H2 H 0.9375 0.2575 0.1666 0.041 Uiso 1 1 calc R . .
C3 C 0.9419(3) 0.32906(15) 0.0440(6) 0.0372(10) Uani 1 1 d . . .
C4 C 0.9571(2) 0.35576(12) -0.1155(6) 0.0313(8) Uani 1 1 d . B .
C5 C 0.9747(2) 0.32552(15) -0.2640(5) 0.0286(8) Uani 1 1 d . . .
C6 C 0.9799(3) 0.27024(14) -0.2549(5) 0.0282(8) Uani 1 1 d . B .
H6 H 0.9926 0.2506 -0.3595 0.034 Uiso 1 1 calc R . .
H5 H 0.9846 0.3455 -0.3679 0.034 Uiso 0.675(3) 1 d PR C 1
Cl1 Cl 0.90704(18) 0.36397(7) 0.2298(2) 0.0656(7) Uani 0.675(3) 1 d P B 1
H3A H 0.9057 0.3424 0.1338 0.079 Uiso 0.325(3) 1 d PR C 2
Cl1A Cl 0.9870(3) 0.35443(14) -0.4567(5) 0.0476(11) Uiso 0.325(3) 1 d P B 2
Cl2 Cl 0.95047(7) 0.42551(3) -0.12623(19) 0.0458(3) Uani 1 1 d . . .

loop_
_atom_site_aniso_label
_atom_site_aniso_U_11
_atom_site_aniso_U_22
_atom_site_aniso_U_33
_atom_site_aniso_U_23
_atom_site_aniso_U_13
_atom_site_aniso_U_12
Rh1 0.01896(11) 0.01933(10) 0.03120(14) 0.00805(11) 0.00445(12) 0.00483(10)
N11 0.0245(15) 0.0231(14) 0.0381(19) 0.0098(13) 0.0069(14) 0.0071(12)
C12 0.0304(19) 0.0245(15) 0.034(2) 0.0086(14) 0.0075(16) 0.0048(13)
C13 0.045(2) 0.0326(19) 0.043(3) 0.0124(18) 0.014(2) 0.0055(17)
C14 0.046(2) 0.0303(18) 0.053(3) 0.0131(19) 0.024(2) -0.0024(17)
C15 0.0292(19) 0.0336(18) 0.071(3) 0.014(2) 0.020(2) 0.0049(15)
C16 0.030(2) 0.0282(18) 0.077(3) 0.016(2) 0.017(2) 0.0095(16)
P1 0.0190(4) 0.0148(3) 0.0187(4) -0.0005(3) -0.0004(3) 0.0010(3)
C21 0.0314(19) 0.0322(17) 0.023(2) 0.0024(14) 0.0018(16) 0.0055(14)
C22 0.0361(19) 0.0212(15) 0.038(2) 0.0068(16) -0.0174(17) -0.0070(15)
C23 0.0237(15) 0.0189(13) 0.0267(19) -0.0045(12) -0.0009(15) 0.0033(12)
C24 0.040(2) 0.0351(18) 0.039(2) 0.0084(18) -0.019(2) -0.0105(16)
C25 0.044(2) 0.049(2) 0.066(3) 0.031(3) -0.022(3) -0.0255(19)
C26 0.077(4) 0.031(2) 0.086(4) -0.024(2) -0.044(3) 0.007(2)
C27 0.048(2) 0.0382(18) 0.030(2) -0.0096(18) 0.006(2) 0.0075(16)
C28 0.0246(18) 0.0262(16) 0.045(3) -0.0025(16) 0.0012(17) 0.0083(13)
C29 0.0321(19) 0.0220(15) 0.048(3) -0.0096(16) -0.0068(19) 0.0015(13)
C31 0.0211(19) 0.063(3) 0.095(4) 0.052(3) 0.007(3) 0.0058(18)
N2 0.017(2) 0.021(2) 0.028(3) 0.002(2) 0.0003(19) 0.0025(16)
C32 0.022(2) 0.019(2) 0.042(4) 0.007(3) 0.006(3) 0.0068(18)
C33 0.043(4) 0.029(3) 0.045(5) -0.003(3) 0.016(4) 0.007(3)
C34 0.018(3) 0.042(4) 0.044(5) 0.018(4) 0.000(3) 0.008(3)
C35 0.030(3) 0.065(4) 0.031(3) 0.016(3) -0.008(3) 0.000(3)
N1 0.0265(15) 0.0205(13) 0.0313(19) 0.0029(12) 0.0057(13) 0.0051(11)
C1 0.0183(15) 0.0239(14) 0.030(2) 0.0065(14) -0.0030(16) 0.0048(11)
C2 0.044(2) 0.0268(17) 0.031(2) 0.0051(15) 0.0040(18) 0.0083(16)
C3 0.045(2) 0.0290(18) 0.038(2) -0.0011(16) 0.0008(19) 0.0100(16)
C4 0.0255(15) 0.0183(14) 0.050(2) 0.0074(18) 0.0030(18) 0.0049(12)
C5 0.0201(17) 0.0334(18) 0.032(2) 0.0136(16) -0.0019(15) 0.0006(14)
C6 0.0234(17) 0.0285(17) 0.033(2) 0.0046(15) 0.0028(15) 0.0027(14)
Cl1 0.1149(18) 0.0363(8) 0.0457(10) -0.0077(8) 0.0142(11) 0.0162(11)
Cl2 0.0466(5) 0.0205(4) 0.0703(8) 0.0084(5) -0.0035(6) 0.0026(3)

loop_
_atom_type_symbol
_atom_type_description
_atom_type_scat_dispersion_real
_atom_type_scat_dispersion_imag
_atom_type_scat_source
C C 0.0033 0.0016 'International Tables Vol C Tables 4.2.6.8 and 6.1.1.4'
H H 0.0000 0.0000 'International Tables Vol C Tables 4.2.6.8 and 6.1.1.4'
N N 0.0061 0.0033 'International Tables Vol C Tables 4.2.6.8 and 6.1.1.4'
P P 0.1023 0.0942 'International Tables Vol C Tables 4.2.6.8 and 6.1.1.4'
Cl Cl 0.1484 0.1585 'International Tables Vol C Tables 4.2.6.8 and 6.1.1.4'
Rh Rh -1.1178 0.9187 'International Tables Vol C Tables 4.2.6.8 and 6.1.1.4'

loop_
_geom_angle_atom_site_label_1
_geom_angle_atom_site_label_2
_geom_angle_atom_site_label_3
_geom_angle
N11 Rh1 N1 175.30(12)
N11 Rh1 P1 84.34(9)
N1 Rh1 P1 100.33(8)
N11 Rh1 N2A 80.4(3)
N1 Rh1 N2A 95.1(3)
P1 Rh1 N2A 161.6(3)
N11 Rh1 N2 82.69(14)
N1 Rh1 N2 92.60(14)
P1 Rh1 N2 165.05(11)
N2A Rh1 N2 17.6(3)
C12 N11 C16 119.6(3)
C12 N11 Rh1 124.0(2)
C16 N11 Rh1 116.4(3)
N11 C12 C13 120.6(4)
N11 C12 C21 115.6(3)
C13 C12 C21 123.9(4)
C14 C13 C12 120.2(4)
C14 C13 H13 119.9
C12 C13 H13 119.9
C15 C14 C13 119.2(4)
C15 C14 H14 120.4
C13 C14 H14 120.4
C14 C15 C16 119.9(4)
C14 C15 H15 120.0
C16 C15 H15 120.0
N11 C16 C15 120.4(4)
N11 C16 C31 115.6(4)
C15 C16 C31 123.6(4)
C21 P1 C22 102.35(18)
C21 P1 C23 103.43(16)
C22 P1 C23 110.85(17)
C21 P1 Rh1 101.29(12)
C22 P1 Rh1 120.83(11)
C23 P1 Rh1 114.98(11)
C12 C21 P1 110.4(3)
C12 C21 H21A 109.6
P1 C21 H21A 109.6
C12 C21 H21B 109.6
P1 C21 H21B 109.6
H21A C21 H21B 108.1
C26 C22 C25 108.4(4)
C26 C22 C24 108.9(4)
C25 C22 C24 108.8(3)
C26 C22 P1 105.8(3)
C25 C22 P1 108.8(3)
C24 C22 P1 115.9(2)
C27 C23 C28 110.7(3)
C27 C23 C29 107.6(3)
C28 C23 C29 108.7(3)
C27 C23 P1 108.9(2)
C28 C23 P1 115.3(2)
C29 C23 P1 105.3(2)
C22 C24 H24A 109.5
C22 C24 H24B 109.5
H24A C24 H24B 109.5
C22 C24 H24C 109.5
H24A C24 H24C 109.5
H24B C24 H24C 109.5
C22 C25 H25A 109.5
C22 C25 H25B 109.5
H25A C25 H25B 109.5
C22 C25 H25C 109.5
H25A C25 H25C 109.5
H25B C25 H25C 109.5
C22 C26 H26A 109.5
C22 C26 H26B 109.5
H26A C26 H26B 109.5
C22 C26 H26C 109.5
H26A C26 H26C 109.5
H26B C26 H26C 109.5
C23 C27 H27A 109.5
C23 C27 H27B 109.5
H27A C27 H27B 109.5
C23 C27 H27C 109.5
H27A C27 H27C 109.5
H27B C27 H27C 109.5
C23 C28 H28A 109.5
C23 C28 H28B 109.5
H28A C28 H28B 109.5
C23 C28 H28C 109.5
H28A C28 H28C 109.5
H28B C28 H28C 109.5
C23 C29 H29A 109.5
C23 C29 H29B 109.5
H29A C29 H29B 109.5
C23 C29 H29C 109.5
H29A C29 H29C 109.5
H29B C29 H29C 109.5
N2 C31 C16 116.3(4)
C16 C31 N2A 101.3(5)
N2 C31 H31A 108.2
C16 C31 H31A 108.2
N2A C31 H31A 131.2
N2 C31 H31B 108.2
C16 C31 H31B 108.2
N2A C31 H31B 98.9
H31A C31 H31B 107.4
C31 N2 C32 106.8(4)
C31 N2 C34 113.6(6)
C32 N2 C34 109.7(5)
C31 N2 Rh1 102.9(3)
C32 N2 Rh1 112.5(4)
C34 N2 Rh1 111.1(4)
N2 C32 C33 114.1(4)
N2 C32 H32A 108.7
C33 C32 H32A 108.7
N2 C32 H32B 108.7
C33 C32 H32B 108.7
H32A C32 H32B 107.6
N2 C34 C35 115.1(6)
N2 C34 H34A 108.5
C35 C34 H34A 108.5
N2 C34 H34B 108.5
C35 C34 H34B 108.5
H34A C34 H34B 107.5
C34A N2A C32A 107.3(10)
C34A N2A C31 95.6(9)
C32A N2A C31 126.1(9)
C34A N2A Rh1 113.0(9)
C32A N2A Rh1 116.4(8)
C31 N2A Rh1 96.8(4)
N2A C32A C33A 115.4(10)
N2A C32A H32C 108.4
C33A C32A H32C 108.4
N2A C32A H32D 108.4
C33A C32A H32D 108.4
H32C C32A H32D 107.5
N2A C34A C35A 114.0(15)
N2A C34A H34C 108.8
C35A C34A H34C 108.8
N2A C34A H34D 108.8
C35A C34A H34D 108.8
H34C C34A H34D 107.7
C1 N1 Rh1 129.1(3)
C1 N1 H1N 115.7(19)
Rh1 N1 H1N 112.9(19)
N1 C1 C6 123.8(4)
N1 C1 C2 120.6(3)
C6 C1 C2 115.6(3)
C3 C2 C1 121.5(4)
C3 C2 H2 119.3
C1 C2 H2 119.3
C2 C3 C4 121.5(4)
C2 C3 Cl1 117.8(3)
C4 C3 Cl1 120.6(3)
C2 C3 H3A 110.3
C4 C3 H3A 123.8
C5 C4 C3 118.3(3)
C5 C4 Cl2 121.2(3)
C3 C4 Cl2 120.5(3)
C4 C5 C6 121.0(3)
C4 C5 Cl1A 120.4(3)
C6 C5 Cl1A 118.5(3)
C4 C5 H5 114.8
C6 C5 H5 124.1
C5 C6 C1 122.2(4)
C5 C6 H6 118.9
C1 C6 H6 118.9

loop_
_geom_bond_atom_site_label_1
_geom_bond_atom_site_label_2
_geom_bond_distance
Rh1 N11 1.982(3)
Rh1 N1 2.063(3)
Rh1 P1 2.1816(8)
Rh1 N2A 2.194(9)
Rh1 N2 2.243(4)
N11 C12 1.355(5)
N11 C16 1.371(5)
C12 C13 1.384(5)
C12 C21 1.498(5)
C13 C14 1.379(6)
C13 H13 0.9500
C14 C15 1.370(7)
C14 H14 0.9500
C15 C16 1.387(6)
C15 H15 0.9500
C16 C31 1.491(7)
P1 C21 1.849(4)
P1 C22 1.876(4)
P1 C23 1.887(3)
C21 H21A 0.9900
C21 H21B 0.9900
C22 C26 1.527(6)
C22 C25 1.532(7)
C22 C24 1.536(5)
C23 C27 1.527(6)
C23 C28 1.527(5)
C23 C29 1.535(5)
C24 H24A 0.9800
C24 H24B 0.9800
C24 H24C 0.9800
C25 H25A 0.9800
C25 H25B 0.9800
C25 H25C 0.9800
C26 H26A 0.9800
C26 H26B 0.9800
C26 H26C 0.9800
C27 H27A 0.9800
C27 H27B 0.9800
C27 H27C 0.9800
C28 H28A 0.9800
C28 H28B 0.9800
C28 H28C 0.9800
C29 H29A 0.9800
C29 H29B 0.9800
C29 H29C 0.9800
C31 N2 1.467(6)
C31 N2A 1.716(11)
C31 H31A 0.9900
C31 H31B 0.9900
N2 C32 1.487(7)
N2 C34 1.505(10)
C32 C33 1.519(10)
C32 H32A 0.9900
C32 H32B 0.9900
C33 H33A 0.9800
C33 H33B 0.9800
C33 H33C 0.9800
C34 C35 1.513(9)
C34 H34A 0.9900
C34 H34B 0.9900
C35 H35A 0.9800
C35 H35B 0.9800
C35 H35C 0.9800
N2A C34A 1.430(18)
N2A C32A 1.488(16)
C32A C33A 1.51(2)
C32A H32C 0.9900
C32A H32D 0.9900
C33A H33D 0.9800
C33A H33E 0.9800
C33A H33F 0.9800
C34A C35A 1.51(3)
C34A H34C 0.9900
C34A H34D 0.9900
C35A H35D 0.9800
C35A H35E 0.9800
C35A H35F 0.9800
N1 C1 1.353(4)
N1 H1N 0.90(3)
C1 C6 1.413(5)
C1 C2 1.424(5)
C2 C3 1.371(5)
C2 H2 0.9500
C3 C4 1.397(6)
C3 Cl1 1.728(5)
C3 H3A 0.9144
C4 C5 1.378(6)
C4 Cl2 1.744(3)
C5 C6 1.383(5)
C5 Cl1A 1.638(5)
C5 H5 0.9422
C6 H6 0.9500
Cl1 H3A 0.9049
Cl1A H5 0.7103

loop_
_geom_torsion_atom_site_label_1
_geom_torsion_atom_site_label_2
_geom_torsion_atom_site_label_3
_geom_torsion_atom_site_label_4
_geom_torsion
P1 Rh1 N11 C12 12.6(3)
N2A Rh1 N11 C12 -157.2(4)
N2 Rh1 N11 C12 -174.8(3)
P1 Rh1 N11 C16 -169.0(3)
N2A Rh1 N11 C16 21.2(4)
N2 Rh1 N11 C16 3.5(3)
C16 N11 C12 C13 0.3(6)
Rh1 N11 C12 C13 178.7(3)
C16 N11 C12 C21 -179.0(4)
Rh1 N11 C12 C21 -0.7(5)
N11 C12 C13 C14 -2.8(6)
C21 C12 C13 C14 176.5(4)
C12 C13 C14 C15 2.6(7)
C13 C14 C15 C16 -0.1(7)
C12 N11 C16 C15 2.2(6)
Rh1 N11 C16 C15 -176.2(3)
C12 N11 C16 C31 -171.2(4)
Rh1 N11 C16 C31 10.4(5)
C14 C15 C16 N11 -2.4(7)
C14 C15 C16 C31 170.5(5)
N11 Rh1 P1 C21 -16.41(16)
N1 Rh1 P1 C21 164.15(15)
N2A Rh1 P1 C21 17.2(9)
N2 Rh1 P1 C21 -46.4(6)
N11 Rh1 P1 C22 -128.33(18)
N1 Rh1 P1 C22 52.24(18)
N2A Rh1 P1 C22 -94.7(9)
N2 Rh1 P1 C22 -158.3(6)
N11 Rh1 P1 C23 94.34(15)
N1 Rh1 P1 C23 -85.09(15)
N2A Rh1 P1 C23 128.0(9)
N2 Rh1 P1 C23 64.4(6)
N11 C12 C21 P1 -14.8(4)
C13 C12 C21 P1 165.9(3)
C22 P1 C21 C12 146.4(3)
C23 P1 C21 C12 -98.3(3)
Rh1 P1 C21 C12 21.0(3)
C21 P1 C22 C26 -76.4(3)
C23 P1 C22 C26 173.9(3)
Rh1 P1 C22 C26 35.0(4)
C21 P1 C22 C25 167.4(3)
C23 P1 C22 C25 57.6(3)
Rh1 P1 C22 C25 -81.3(3)
C21 P1 C22 C24 44.4(4)
C23 P1 C22 C24 -65.4(4)
Rh1 P1 C22 C24 155.7(3)
C21 P1 C23 C27 167.6(3)
C22 P1 C23 C27 -83.4(3)
Rh1 P1 C23 C27 58.1(3)
C21 P1 C23 C28 -67.4(3)
C22 P1 C23 C28 41.7(3)
Rh1 P1 C23 C28 -176.9(2)
C21 P1 C23 C29 52.4(3)
C22 P1 C23 C29 161.5(2)
Rh1 P1 C23 C29 -57.0(3)
N11 C16 C31 N2 -26.5(7)
C15 C16 C31 N2 160.3(5)
N11 C16 C31 N2A -45.0(6)
C15 C16 C31 N2A 141.8(6)
C16 C31 N2 C32 -92.7(5)
N2A C31 N2 C32 -39.8(9)
C16 C31 N2 C34 146.1(5)
N2A C31 N2 C34 -161.0(12)
C16 C31 N2 Rh1 25.9(6)
N2A C31 N2 Rh1 78.8(10)
N11 Rh1 N2 C31 -15.8(4)
N1 Rh1 N2 C31 164.3(4)
P1 Rh1 N2 C31 14.3(9)
N2A Rh1 N2 C31 -96.9(11)
N11 Rh1 N2 C32 98.8(4)
N1 Rh1 N2 C32 -81.2(4)
P1 Rh1 N2 C32 128.8(5)
N2A Rh1 N2 C32 17.7(9)
N11 Rh1 N2 C34 -137.7(5)
N1 Rh1 N2 C34 42.3(5)
P1 Rh1 N2 C34 -107.7(6)
N2A Rh1 N2 C34 141.1(12)
C31 N2 C32 C33 61.5(6)
C34 N2 C32 C33 -174.9(5)
Rh1 N2 C32 C33 -50.6(5)
C31 N2 C34 C35 54.4(8)
C32 N2 C34 C35 -65.1(8)
Rh1 N2 C34 C35 169.9(5)
N2 C31 N2A C34A 34.0(9)
C16 C31 N2A C34A 167.2(8)
N2 C31 N2A C32A 150.2(17)
C16 C31 N2A C32A -76.6(10)
N2 C31 N2A Rh1 -80.0(10)
C16 C31 N2A Rh1 53.2(5)
N11 Rh1 N2A C34A -138.9(9)
N1 Rh1 N2A C34A 39.8(8)
P1 Rh1 N2A C34A -172.8(7)
N2 Rh1 N2A C34A -42.6(10)
N11 Rh1 N2A C32A 96.4(9)
N1 Rh1 N2A C32A -85.0(9)
P1 Rh1 N2A C32A 62.4(13)
N2 Rh1 N2A C32A -167.4(16)
N11 Rh1 N2A C31 -39.8(5)
N1 Rh1 N2A C31 138.8(5)
P1 Rh1 N2A C31 -73.8(11)
N2 Rh1 N2A C31 56.4(9)
C34A N2A C32A C33A -171.0(11)
C31 N2A C32A C33A 78.3(13)
Rh1 N2A C32A C33A -43.4(13)
C32A N2A C34A C35A 178.0(16)
C31 N2A C34A C35A -51.4(17)
Rh1 N2A C34A C35A 48.5(18)
P1 Rh1 N1 C1 -120.4(3)
N2A Rh1 N1 C1 49.7(4)
N2 Rh1 N1 C1 67.2(3)
Rh1 N1 C1 C6 -159.5(3)
Rh1 N1 C1 C2 20.6(5)
N1 C1 C2 C3 179.5(4)
C6 C1 C2 C3 -0.4(6)
C1 C2 C3 C4 -1.0(6)
C1 C2 C3 Cl1 174.3(3)
C2 C3 C4 C5 2.1(6)
Cl1 C3 C4 C5 -173.1(3)
C2 C3 C4 Cl2 -179.6(3)
Cl1 C3 C4 Cl2 5.2(5)
C3 C4 C5 C6 -1.8(5)
Cl2 C4 C5 C6 180.0(3)
C3 C4 C5 Cl1A 176.4(3)
Cl2 C4 C5 Cl1A -1.8(5)
C4 C5 C6 C1 0.4(5)
Cl1A C5 C6 C1 -177.9(3)
N1 C1 C6 C5 -179.2(3)
C2 C1 C6 C5 0.7(5)
